data_7107241
loop_
_publ_author_name
'Apurba Kalita'
'Pankaj Kumar'
'Ramesh C. Deka'
'Biplab Mondal'

_publ_section_title
;
 First example of Cu(I)-(e2-O,O)nitrite complex derived from
 Cu(II)-pnitrosyl
;
_journal_name_full Chem.Commun.
_journal_page_first 1251
_journal_paper_doi 10.1039/c1cc16316g
_journal_volume 48
_journal_year 2012
_chemical_absolute_configuration syn
_chemical_compound_source synthesised
_chemical_formula_moiety 'C30 H42 Cl2 Cu N10 O8'
_chemical_formula_sum 'C30 H42 Cl2 Cu N10 O8'
_chemical_formula_weight 805.19
_space_group_IT_number 2
_symmetry_cell_setting triclinic
_symmetry_Int_Tables_number 2
_symmetry_space_group_name_Hall '-P 1'
_symmetry_space_group_name_H-M 'P -1'
_atom_sites_solution_hydrogens geom
_atom_sites_solution_primary direct
_atom_sites_solution_secondary difmap
_audit_creation_method SHELXL-97
_cell_angle_alpha 77.839(3)
_cell_angle_beta 86.532(3)
_cell_angle_gamma 82.881(3)
_cell_formula_units_Z 2
_cell_length_a 9.3488(6)
_cell_length_b 11.1223(7)
_cell_length_c 18.8929(11)
_cell_measurement_reflns_used 6824
_cell_measurement_temperature 296(2)
_cell_measurement_theta_max 20.68
_cell_measurement_theta_min 2.39
_cell_volume 1904.4(2)
_computing_cell_refinement 'Bruker SMART'
_computing_data_collection 'Bruker SMART'
_computing_data_reduction 'Bruker SAINT'
_computing_molecular_graphics 'Bruker SHELXTL'
_computing_publication_material 'Bruker SHELXTL'
_computing_structure_refinement 'SHELXL-97 (Sheldrick, 1997)'
_computing_structure_solution 'SHELXS-97 (Sheldrick, 1990)'
_diffrn_ambient_temperature 296(2)
_diffrn_measured_fraction_theta_full 0.975
_diffrn_measured_fraction_theta_max 0.975
_diffrn_measurement_device_type 'CCD area detector'
_diffrn_measurement_method 'phi and omega scans'
_diffrn_radiation_monochromator graphite
_diffrn_radiation_probe x-ray
_diffrn_radiation_type MoK\a
_diffrn_radiation_wavelength 0.71073
_diffrn_reflns_av_R_equivalents 0.0294
_diffrn_reflns_av_sigmaI/netI 0.0386
_diffrn_reflns_limit_h_max 12
_diffrn_reflns_limit_h_min -12
_diffrn_reflns_limit_k_max 14
_diffrn_reflns_limit_k_min -14
_diffrn_reflns_limit_l_max 24
_diffrn_reflns_limit_l_min -24
_diffrn_reflns_number 23654
_diffrn_reflns_theta_full 28.32
_diffrn_reflns_theta_max 28.32
_diffrn_reflns_theta_min 1.10
_diffrn_source 'fine-focus sealed tube'
_exptl_absorpt_coefficient_mu 0.773
_exptl_absorpt_correction_type none
_exptl_crystal_colour brown
_exptl_crystal_density_diffrn 1.404
_exptl_crystal_density_method 'not measured'
_exptl_crystal_description cube
_exptl_crystal_F_000 838
_exptl_crystal_recrystallization_method Acetonitrile
_exptl_crystal_size_max 0.042
_exptl_crystal_size_mid 0.031
_exptl_crystal_size_min 0.019
_refine_diff_density_max 0.740
_refine_diff_density_min -0.544
_refine_diff_density_rms 0.075
_refine_ls_extinction_method none
_refine_ls_goodness_of_fit_ref 1.039
_refine_ls_hydrogen_treatment constr
_refine_ls_matrix_type full
_refine_ls_number_parameters 472
_refine_ls_number_reflns 9262
_refine_ls_number_restraints 0
_refine_ls_restrained_S_all 1.039
_refine_ls_R_factor_all 0.0847
_refine_ls_R_factor_gt 0.0576
_refine_ls_shift/su_max 0.009
_refine_ls_shift/su_mean 0.000
_refine_ls_structure_factor_coef Fsqd
_refine_ls_weighting_details 'calc w=1/[\s^2^(Fo^2^)+(0.1045P)^2^+0.8891P] where P=(Fo^2^+2Fc^2^)/3'
_refine_ls_weighting_scheme calc
_refine_ls_wR_factor_gt 0.1675
_refine_ls_wR_factor_ref 0.1888
_reflns_number_gt 6429
_reflns_number_total 9262
_reflns_threshold_expression >2sigma(I)
_cod_data_source_file c1cc16316g.txt
_cod_data_source_block 14
_cod_database_code 7107241

loop_
_symmetry_equiv_pos_as_xyz
'x, y, z'
'-x, -y, -z'

loop_
_atom_site_label
_atom_site_type_symbol
_atom_site_fract_x
_atom_site_fract_y
_atom_site_fract_z
_atom_site_U_iso_or_equiv
_atom_site_adp_type
_atom_site_occupancy
_atom_site_symmetry_multiplicity
_atom_site_calc_flag
_atom_site_refinement_flags
Cu1 Cu 1.0000 1.0000 0.0000 0.05489(19) Uani 1 2 d S
N1 N 0.8996(3) 0.9687(2) 0.09968(13) 0.0475(6) Uani 1 1 d .
N2 N 0.7716(3) 0.9709(3) 0.20009(14) 0.0529(7) Uani 1 1 d .
N3 N 0.9354(3) 0.8415(2) -0.01231(13) 0.0472(6) Uani 1 1 d .
N4 N 0.8305(4) 0.6979(3) -0.04455(17) 0.0605(8) Uani 1 1 d .
N10 N 0.7098(5) 0.0937(4) 0.9549(2) 0.0891(12) Uani 1 1 d .
C2 C 0.7537(6) 1.1727(3) 0.1116(2) 0.0730(12) Uani 1 1 d .
H1A H 0.8215 1.2127 0.0762 0.088 Uiso 1 1 calc R
H1B H 0.6635 1.1776 0.0878 0.088 Uiso 1 1 calc R
C3 C 0.8105(4) 1.0394(3) 0.13548(18) 0.0527(8) Uani 1 1 d .
C4 C 0.8365(3) 0.8511(3) 0.20601(17) 0.0463(7) Uani 1 1 d .
C5 C 0.8116(5) 0.7523(3) 0.27073(19) 0.0625(9) Uani 1 1 d .
H4A H 0.7977 0.7911 0.3135 0.075 Uiso 1 1 d R
H4B H 0.7213 0.7203 0.2658 0.075 Uiso 1 1 d R
H4C H 0.8873 0.6893 0.2778 0.075 Uiso 1 1 d R
C6 C 0.9155(3) 0.8501(3) 0.14339(15) 0.0419(6) Uani 1 1 d .
C7 C 0.9980(3) 0.7458(3) 0.11507(17) 0.0458(7) Uani 1 1 d .
H6A H 0.9902 0.6687 0.1495 0.055 Uiso 1 1 calc R
H6B H 1.0991 0.7586 0.1084 0.055 Uiso 1 1 calc R
C8 C 0.9391(3) 0.7393(3) 0.04461(16) 0.0423(6) Uani 1 1 d .
C9 C 0.8744(4) 0.6498(3) 0.02521(19) 0.0523(8) Uani 1 1 d .
C10 C 0.8423(5) 0.5250(3) 0.0657(3) 0.0747(11) Uani 1 1 d .
H10A H 0.8862 0.5067 0.1119 0.112 Uiso 1 1 calc R
H10B H 0.8801 0.4636 0.0384 0.112 Uiso 1 1 calc R
H10C H 0.7398 0.5243 0.0727 0.112 Uiso 1 1 calc R
C11 C 0.8692(4) 0.8133(3) -0.06594(18) 0.0550(8) Uani 1 1 d .
C12 C 0.8367(6) 0.8916(4) -0.1386(2) 0.0757(12) Uani 1 1 d .
H11A H 0.8480 0.9768 -0.1377 0.091 Uiso 1 1 calc R
H11B H 0.9064 0.8652 -0.1740 0.091 Uiso 1 1 calc R
C1 C 0.7288(7) 1.2416(4) 0.1713(3) 0.1043(18) Uani 1 1 d .
H12A H 0.6649 1.2008 0.2077 0.156 Uiso 1 1 calc R
H12B H 0.6862 1.3245 0.1525 0.156 Uiso 1 1 calc R
H12C H 0.8190 1.2443 0.1923 0.156 Uiso 1 1 calc R
C13 C 0.6887(9) 0.8863(6) -0.1623(3) 0.134(3) Uani 1 1 d .
H23A H 0.6777 0.8029 -0.1652 0.201 Uiso 1 1 calc R
H23B H 0.6744 0.9396 -0.2090 0.201 Uiso 1 1 calc R
H23C H 0.6187 0.9132 -0.1279 0.201 Uiso 1 1 calc R
C29 C 0.5940(5) 0.1297(4) 0.9423(3) 0.0771(12) Uani 1 1 d .
C30 C 0.4471(6) 0.1766(6) 0.9250(5) 0.137(3) Uani 1 1 d .
H30A H 0.3902 0.1775 0.9690 0.206 Uiso 1 1 calc R
H30B H 0.4091 0.1243 0.8981 0.206 Uiso 1 1 calc R
H30C H 0.4439 0.2591 0.8965 0.206 Uiso 1 1 calc R
Cu2 Cu 0.0000 0.5000 0.5000 0.03937(15) Uani 1 2 d S
N9 N 0.2221(5) 0.5548(4) 0.5858(3) 0.0928(12) Uani 1 1 d .
N5 N -0.1061(2) 0.4594(2) 0.59553(13) 0.0395(5) Uani 1 1 d .
N6 N -0.2026(3) 0.4511(3) 0.70428(15) 0.0560(7) Uani 1 1 d .
N7 N 0.0972(2) 0.3239(2) 0.52352(13) 0.0381(5) Uani 1 1 d .
N8 N 0.2410(3) 0.1508(2) 0.53762(16) 0.0492(6) Uani 1 1 d .
C14 C -0.0348(7) 0.6588(6) 0.7199(3) 0.1045(19) Uani 1 1 d .
H29A H 0.0437 0.5948 0.7325 0.157 Uiso 1 1 calc R
H29B H -0.1079 0.6511 0.7580 0.157 Uiso 1 1 calc R
H29C H -0.0003 0.7383 0.7135 0.157 Uiso 1 1 calc R
C15 C -0.0974(4) 0.6466(3) 0.6506(2) 0.0574(8) Uani 1 1 d .
H15 H -0.1841 0.7045 0.6420 0.069 Uiso 1 1 calc R
H16 H -0.0289 0.6702 0.6110 0.069 Uiso 1 1 calc R
C16 C -0.1338(3) 0.5211(3) 0.64945(17) 0.0461(7) Uani 1 1 d .
C17 C -0.2209(4) 0.3407(3) 0.68571(18) 0.0536(8) Uani 1 1 d .
C18 C -0.2913(5) 0.2399(5) 0.7364(2) 0.0831(13) Uani 1 1 d .
H18A H -0.2915 0.1705 0.7136 0.125 Uiso 1 1 calc R
H18B H -0.3888 0.2703 0.7477 0.125 Uiso 1 1 calc R
H18C H -0.2386 0.2145 0.7801 0.125 Uiso 1 1 calc R
C19 C -0.1605(3) 0.3462(3) 0.61836(16) 0.0418(6) Uani 1 1 d .
C20 C -0.1391(3) 0.2509(3) 0.57249(17) 0.0445(7) Uani 1 1 d .
H35A H -0.1932 0.2801 0.5288 0.053 Uiso 1 1 calc R
H35B H -0.1745 0.1750 0.5987 0.053 Uiso 1 1 calc R
C21 C 0.0183(3) 0.2260(3) 0.55286(16) 0.0398(6) Uani 1 1 d .
C22 C 0.1063(4) 0.1182(3) 0.56148(19) 0.0497(7) Uani 1 1 d .
C23 C 0.0810(5) -0.0134(3) 0.5919(3) 0.0780(13) Uani 1 1 d .
H38A H -0.0171 -0.0162 0.6098 0.117 Uiso 1 1 calc R
H38B H 0.1450 -0.0476 0.6308 0.117 Uiso 1 1 calc R
H38C H 0.0990 -0.0607 0.5546 0.117 Uiso 1 1 calc R
C24 C 0.2328(3) 0.2750(3) 0.51546(16) 0.0416(6) Uani 1 1 d .
C25 C 0.3601(3) 0.3407(3) 0.4891(2) 0.0541(8) Uani 1 1 d .
H40A H 0.3315 0.4292 0.4805 0.065 Uiso 1 1 calc R
H40B H 0.3952 0.3200 0.4432 0.065 Uiso 1 1 calc R
C27 C 0.3008(6) 0.5576(5) 0.6293(3) 0.0791(12) Uani 1 1 d .
C26 C 0.4813(4) 0.3077(5) 0.5422(3) 0.0916(16) Uani 1 1 d .
H44A H 0.4457 0.3238 0.5885 0.137 Uiso 1 1 calc R
H44B H 0.5583 0.3569 0.5245 0.137 Uiso 1 1 calc R
H44C H 0.5164 0.2216 0.5473 0.137 Uiso 1 1 calc R
C28 C 0.3995(7) 0.5596(7) 0.6849(4) 0.126(2) Uani 1 1 d .
H60A H 0.4942 0.5249 0.6718 0.189 Uiso 1 1 calc R
H60B H 0.3674 0.5116 0.7302 0.189 Uiso 1 1 calc R
H60C H 0.4026 0.6434 0.6897 0.189 Uiso 1 1 calc R
Cl2 Cl 0.46380(10) 0.06591(9) 0.35559(5) 0.0615(2) Uani 1 1 d .
O7 O 0.5204(5) 0.0576(5) 0.4238(2) 0.1355(19) Uani 1 1 d .
O5 O 0.5539(4) -0.0082(4) 0.3163(2) 0.1066(12) Uani 1 1 d .
O8 O 0.4399(5) 0.1893(3) 0.3194(2) 0.1140(13) Uani 1 1 d .
O6 O 0.3271(5) 0.0251(5) 0.3656(3) 0.1510(19) Uani 1 1 d .
Cl1 Cl 0.37285(11) 0.51244(9) 0.11346(5) 0.0652(3) Uani 1 1 d .
O1 O 0.2391(5) 0.4799(5) 0.1458(3) 0.1358(17) Uani 1 1 d .
O2 O 0.4323(5) 0.4089(4) 0.0842(3) 0.1205(14) Uani 1 1 d .
O3 O 0.3448(7) 0.6138(4) 0.0559(3) 0.1456(18) Uani 1 1 d .
O4 O 0.4591(7) 0.5397(5) 0.1625(3) 0.155(2) Uani 1 1 d .

loop_
_atom_site_aniso_label
_atom_site_aniso_U_11
_atom_site_aniso_U_22
_atom_site_aniso_U_33
_atom_site_aniso_U_23
_atom_site_aniso_U_13
_atom_site_aniso_U_12
Cu1 0.0906(5) 0.0416(3) 0.0374(3) -0.0129(2) 0.0214(3) -0.0298(3)
N1 0.0677(17) 0.0383(13) 0.0374(13) -0.0091(10) 0.0133(12) -0.0143(12)
N2 0.0685(18) 0.0484(15) 0.0394(14) -0.0090(11) 0.0140(12) -0.0051(13)
N3 0.0655(17) 0.0415(13) 0.0373(13) -0.0105(10) 0.0079(12) -0.0169(12)
N4 0.078(2) 0.0486(16) 0.0594(18) -0.0130(13) -0.0103(15) -0.0184(14)
N10 0.092(3) 0.080(3) 0.091(3) -0.016(2) -0.013(2) 0.012(2)
C2 0.110(3) 0.045(2) 0.059(2) -0.0066(16) 0.011(2) -0.001(2)
C3 0.074(2) 0.0422(17) 0.0413(17) -0.0092(13) 0.0073(15) -0.0064(15)
C4 0.0514(17) 0.0445(16) 0.0410(16) -0.0048(13) 0.0039(13) -0.0074(13)
C5 0.078(2) 0.059(2) 0.0424(18) 0.0037(15) 0.0126(17) -0.0070(18)
C6 0.0496(16) 0.0404(15) 0.0360(14) -0.0070(12) 0.0050(12) -0.0113(12)
C7 0.0472(16) 0.0442(16) 0.0448(16) -0.0077(13) 0.0064(13) -0.0068(13)
C8 0.0498(16) 0.0337(14) 0.0425(16) -0.0077(12) 0.0086(13) -0.0066(12)
C9 0.064(2) 0.0377(16) 0.056(2) -0.0090(14) 0.0008(16) -0.0122(14)
C10 0.099(3) 0.0405(19) 0.084(3) -0.0055(18) -0.001(2) -0.0211(19)
C11 0.075(2) 0.0438(17) 0.0479(18) -0.0119(14) 0.0007(16) -0.0116(16)
C12 0.118(4) 0.062(2) 0.048(2) -0.0065(17) -0.011(2) -0.017(2)
C1 0.156(5) 0.055(3) 0.097(4) -0.020(2) 0.011(4) 0.006(3)
C13 0.210(8) 0.090(4) 0.108(4) 0.015(3) -0.095(5) -0.057(4)
C29 0.078(3) 0.062(3) 0.084(3) -0.001(2) -0.001(2) -0.005(2)
C30 0.061(3) 0.102(4) 0.214(8) 0.049(5) -0.009(4) -0.013(3)
Cu2 0.0389(3) 0.0350(3) 0.0385(3) -0.00070(19) 0.01014(19) 0.00062(19)
N9 0.093(3) 0.096(3) 0.088(3) -0.019(2) 0.010(2) -0.011(2)
N5 0.0361(12) 0.0429(13) 0.0362(12) -0.0037(10) 0.0044(9) -0.0022(10)
N6 0.0532(16) 0.0691(19) 0.0421(15) -0.0079(13) 0.0094(12) -0.0049(14)
N7 0.0353(12) 0.0380(12) 0.0386(12) -0.0044(9) 0.0032(9) -0.0030(9)
N8 0.0434(14) 0.0389(13) 0.0631(17) -0.0093(12) -0.0069(12) 0.0039(11)
C14 0.147(5) 0.123(4) 0.061(3) -0.036(3) 0.009(3) -0.059(4)
C15 0.060(2) 0.056(2) 0.058(2) -0.0200(16) 0.0025(16) 0.0000(16)
C16 0.0402(15) 0.0553(18) 0.0398(16) -0.0082(13) 0.0043(12) 0.0007(13)
C17 0.0449(17) 0.066(2) 0.0435(17) 0.0023(15) 0.0066(13) -0.0098(15)
C18 0.088(3) 0.091(3) 0.063(3) 0.007(2) 0.026(2) -0.032(2)
C19 0.0328(14) 0.0478(16) 0.0409(15) -0.0003(12) 0.0006(11) -0.0057(12)
C20 0.0388(15) 0.0482(17) 0.0460(17) -0.0054(13) -0.0012(12) -0.0101(12)
C21 0.0399(15) 0.0384(14) 0.0408(15) -0.0063(11) -0.0020(11) -0.0065(11)
C22 0.0527(18) 0.0389(16) 0.0568(19) -0.0059(13) -0.0126(15) -0.0036(13)
C23 0.082(3) 0.0360(18) 0.113(4) -0.003(2) -0.018(3) -0.0099(18)
C24 0.0372(14) 0.0421(15) 0.0436(16) -0.0079(12) -0.0013(12) 0.0015(12)
C25 0.0382(16) 0.058(2) 0.063(2) -0.0096(16) 0.0111(14) -0.0042(14)
C27 0.075(3) 0.087(3) 0.077(3) -0.020(2) 0.009(2) -0.015(2)
C26 0.045(2) 0.086(3) 0.132(4) 0.012(3) -0.016(2) -0.015(2)
C28 0.108(5) 0.161(7) 0.121(5) -0.038(5) -0.007(4) -0.044(4)
Cl2 0.0645(5) 0.0611(5) 0.0524(5) -0.0072(4) 0.0024(4) 0.0086(4)
O7 0.156(4) 0.164(4) 0.079(2) -0.053(3) -0.048(2) 0.080(3)
O5 0.117(3) 0.111(3) 0.081(2) -0.027(2) 0.027(2) 0.022(2)
O8 0.136(3) 0.067(2) 0.124(3) 0.004(2) -0.008(3) 0.009(2)
O6 0.093(3) 0.153(4) 0.211(6) -0.043(4) 0.045(3) -0.046(3)
Cl1 0.0716(6) 0.0672(6) 0.0628(6) -0.0248(5) 0.0161(4) -0.0205(4)
O1 0.118(3) 0.167(4) 0.138(4) -0.059(3) 0.054(3) -0.057(3)
O2 0.124(3) 0.106(3) 0.142(4) -0.061(3) 0.019(3) -0.004(2)
O3 0.213(6) 0.102(3) 0.112(3) 0.004(3) -0.006(3) -0.024(3)
O4 0.199(5) 0.174(5) 0.119(4) -0.047(3) -0.041(4) -0.075(4)

loop_
_atom_type_symbol
_atom_type_description
_atom_type_scat_dispersion_real
_atom_type_scat_dispersion_imag
_atom_type_scat_source
C C 0.0033 0.0016 'International Tables Vol C Tables 4.2.6.8 and 6.1.1.4'
H H 0.0000 0.0000 'International Tables Vol C Tables 4.2.6.8 and 6.1.1.4'
Cl Cl 0.1484 0.1585 'International Tables Vol C Tables 4.2.6.8 and 6.1.1.4'
Cu Cu 0.3201 1.2651 'International Tables Vol C Tables 4.2.6.8 and 6.1.1.4'
N N 0.0061 0.0033 'International Tables Vol C Tables 4.2.6.8 and 6.1.1.4'
O O 0.0106 0.0060 'International Tables Vol C Tables 4.2.6.8 and 6.1.1.4'

loop_
_geom_angle_atom_site_label_1
_geom_angle_atom_site_label_2
_geom_angle_atom_site_label_3
_geom_angle
_geom_angle_site_symmetry_1
_geom_angle_site_symmetry_3
N3 Cu1 N3 180.0 . 2_775
N3 Cu1 N1 86.66(10) . .
N3 Cu1 N1 93.34(10) 2_775 .
N3 Cu1 N1 93.34(10) . 2_775
N3 Cu1 N1 86.66(10) 2_775 2_775
N1 Cu1 N1 180.000(2) . 2_775
C3 N1 C6 106.8(2) . .
C3 N1 Cu1 133.4(2) . .
C6 N1 Cu1 119.73(19) . .
C3 N2 C4 109.3(3) . .
C11 N3 C8 107.0(3) . .
C11 N3 Cu1 131.6(2) . .
C8 N3 Cu1 121.0(2) . .
C11 N4 C9 109.1(3) . .
C1 C2 C3 114.2(4) . .
C1 C2 H1A 108.7 . .
C3 C2 H1A 108.7 . .
C1 C2 H1B 108.7 . .
C3 C2 H1B 108.7 . .
H1A C2 H1B 107.6 . .
N1 C3 N2 109.2(3) . .
N1 C3 C2 128.5(3) . .
N2 C3 C2 122.3(3) . .
C6 C4 N2 105.5(3) . .
C6 C4 C5 132.4(3) . .
N2 C4 C5 122.0(3) . .
C4 C5 H4A 107.9 . .
C4 C5 H4B 108.8 . .
H4A C5 H4B 106.2 . .
C4 C5 H4C 112.6 . .
H4A C5 H4C 109.9 . .
H4B C5 H4C 111.2 . .
C4 C6 N1 109.1(3) . .
C4 C6 C7 130.8(3) . .
N1 C6 C7 119.8(2) . .
C6 C7 C8 109.3(3) . .
C6 C7 H6A 109.8 . .
C8 C7 H6A 109.8 . .
C6 C7 H6B 109.8 . .
C8 C7 H6B 109.8 . .
H6A C7 H6B 108.3 . .
C9 C8 N3 109.3(3) . .
C9 C8 C7 130.7(3) . .
N3 C8 C7 119.8(3) . .
C8 C9 N4 105.6(3) . .
C8 C9 C10 132.1(3) . .
N4 C9 C10 122.2(3) . .
C9 C10 H10A 109.5 . .
C9 C10 H10B 109.5 . .
H10A C10 H10B 109.5 . .
C9 C10 H10C 109.5 . .
H10A C10 H10C 109.5 . .
H10B C10 H10C 109.5 . .
N3 C11 N4 109.0(3) . .
N3 C11 C12 128.3(3) . .
N4 C11 C12 122.7(3) . .
C13 C12 C11 113.8(4) . .
C13 C12 H11A 108.8 . .
C11 C12 H11A 108.8 . .
C13 C12 H11B 108.8 . .
C11 C12 H11B 108.8 . .
H11A C12 H11B 107.7 . .
C2 C1 H12A 109.5 . .
C2 C1 H12B 109.5 . .
H12A C1 H12B 109.5 . .
C2 C1 H12C 109.5 . .
H12A C1 H12C 109.5 . .
H12B C1 H12C 109.5 . .
C12 C13 H23A 109.5 . .
C12 C13 H23B 109.5 . .
H23A C13 H23B 109.5 . .
C12 C13 H23C 109.5 . .
H23A C13 H23C 109.5 . .
H23B C13 H23C 109.5 . .
N10 C29 C30 179.1(6) . .
C29 C30 H30A 109.5 . .
C29 C30 H30B 109.5 . .
H30A C30 H30B 109.5 . .
C29 C30 H30C 109.5 . .
H30A C30 H30C 109.5 . .
H30B C30 H30C 109.5 . .
N5 Cu2 N5 180.0 2_566 .
N5 Cu2 N7 86.31(9) 2_566 2_566
N5 Cu2 N7 93.69(9) . 2_566
N5 Cu2 N7 93.69(9) 2_566 .
N5 Cu2 N7 86.31(9) . .
N7 Cu2 N7 180.0 2_566 .
C16 N5 C19 106.9(2) . .
C16 N5 Cu2 131.9(2) . .
C19 N5 Cu2 121.07(19) . .
C16 N6 C17 109.3(3) . .
C24 N7 C21 106.6(2) . .
C24 N7 Cu2 132.5(2) . .
C21 N7 Cu2 120.88(18) . .
C24 N8 C22 109.2(2) . .
C15 C14 H29A 109.5 . .
C15 C14 H29B 109.5 . .
H29A C14 H29B 109.5 . .
C15 C14 H29C 109.5 . .
H29A C14 H29C 109.5 . .
H29B C14 H29C 109.5 . .
C16 C15 C14 114.9(4) . .
C16 C15 H15 108.5 . .
C14 C15 H15 108.5 . .
C16 C15 H16 108.5 . .
C14 C15 H16 108.5 . .
H15 C15 H16 107.5 . .
N5 C16 N6 109.0(3) . .
N5 C16 C15 127.2(3) . .
N6 C16 C15 123.8(3) . .
C19 C17 N6 106.0(3) . .
C19 C17 C18 131.4(4) . .
N6 C17 C18 122.6(3) . .
C17 C18 H18A 109.5 . .
C17 C18 H18B 109.5 . .
H18A C18 H18B 109.5 . .
C17 C18 H18C 109.5 . .
H18A C18 H18C 109.5 . .
H18B C18 H18C 109.5 . .
C17 C19 N5 108.9(3) . .
C17 C19 C20 130.3(3) . .
N5 C19 C20 120.7(2) . .
C19 C20 C21 109.9(2) . .
C19 C20 H35A 109.7 . .
C21 C20 H35A 109.7 . .
C19 C20 H35B 109.7 . .
C21 C20 H35B 109.7 . .
H35A C20 H35B 108.2 . .
C22 C21 N7 109.6(3) . .
C22 C21 C20 130.3(3) . .
N7 C21 C20 120.0(2) . .
C21 C22 N8 105.3(3) . .
C21 C22 C23 132.6(3) . .
N8 C22 C23 122.0(3) . .
C22 C23 H38A 109.5 . .
C22 C23 H38B 109.5 . .
H38A C23 H38B 109.5 . .
C22 C23 H38C 109.5 . .
H38A C23 H38C 109.5 . .
H38B C23 H38C 109.5 . .
N7 C24 N8 109.2(3) . .
N7 C24 C25 127.9(3) . .
N8 C24 C25 122.9(3) . .
C24 C25 C26 112.5(3) . .
C24 C25 H40A 109.1 . .
C26 C25 H40A 109.1 . .
C24 C25 H40B 109.1 . .
C26 C25 H40B 109.1 . .
H40A C25 H40B 107.8 . .
N9 C27 C28 179.1(6) . .
C25 C26 H44A 109.5 . .
C25 C26 H44B 109.5 . .
H44A C26 H44B 109.5 . .
C25 C26 H44C 109.5 . .
H44A C26 H44C 109.5 . .
H44B C26 H44C 109.5 . .
C27 C28 H60A 109.5 . .
C27 C28 H60B 109.5 . .
H60A C28 H60B 109.5 . .
C27 C28 H60C 109.5 . .
H60A C28 H60C 109.5 . .
H60B C28 H60C 109.5 . .
O6 Cl2 O8 104.9(3) . .
O6 Cl2 O5 109.6(3) . .
O8 Cl2 O5 113.1(3) . .
O6 Cl2 O7 108.6(4) . .
O8 Cl2 O7 110.6(3) . .
O5 Cl2 O7 109.9(2) . .
O4 Cl1 O3 111.1(3) . .
O4 Cl1 O1 111.5(3) . .
O3 Cl1 O1 107.9(4) . .
O4 Cl1 O2 113.2(4) . .
O3 Cl1 O2 108.3(3) . .
O1 Cl1 O2 104.6(3) . .

loop_
_geom_bond_atom_site_label_1
_geom_bond_atom_site_label_2
_geom_bond_distance
_geom_bond_site_symmetry_2
Cu1 N3 1.995(2) .
Cu1 N3 1.995(2) 2_775
Cu1 N1 2.035(2) .
Cu1 N1 2.035(2) 2_775
N1 C3 1.328(4) .
N1 C6 1.397(4) .
N2 C3 1.351(4) .
N2 C4 1.379(4) .
N3 C11 1.329(4) .
N3 C8 1.389(4) .
N4 C11 1.349(4) .
N4 C9 1.380(5) .
N10 C29 1.128(6) .
C2 C1 1.484(6) .
C2 C3 1.495(5) .
C2 H1A 0.9700 .
C2 H1B 0.9700 .
C4 C6 1.357(4) .
C4 C5 1.490(4) .
C5 H4A 0.9879 .
C5 H4B 0.9726 .
C5 H4C 0.9267 .
C6 C7 1.489(4) .
C7 C8 1.490(4) .
C7 H6A 0.9700 .
C7 H6B 0.9700 .
C8 C9 1.350(4) .
C9 C10 1.493(5) .
C10 H10A 0.9600 .
C10 H10B 0.9600 .
C10 H10C 0.9600 .
C11 C12 1.489(5) .
C12 C13 1.491(8) .
C12 H11A 0.9700 .
C12 H11B 0.9700 .
C1 H12A 0.9600 .
C1 H12B 0.9600 .
C1 H12C 0.9600 .
C13 H23A 0.9600 .
C13 H23B 0.9600 .
C13 H23C 0.9600 .
C29 C30 1.439(7) .
C30 H30A 0.9600 .
C30 H30B 0.9600 .
C30 H30C 0.9600 .
Cu2 N5 1.999(2) 2_566
Cu2 N5 1.999(2) .
Cu2 N7 2.025(2) 2_566
Cu2 N7 2.025(2) .
N9 C27 1.143(6) .
N5 C16 1.340(4) .
N5 C19 1.390(4) .
N6 C16 1.340(4) .
N6 C17 1.379(5) .
N7 C24 1.329(4) .
N7 C21 1.390(4) .
N8 C24 1.351(4) .
N8 C22 1.378(4) .
C14 C15 1.504(6) .
C14 H29A 0.9600 .
C14 H29B 0.9600 .
C14 H29C 0.9600 .
C15 C16 1.482(5) .
C15 H15 0.9700 .
C15 H16 0.9700 .
C17 C19 1.353(4) .
C17 C18 1.504(5) .
C18 H18A 0.9600 .
C18 H18B 0.9600 .
C18 H18C 0.9600 .
C19 C20 1.492(4) .
C20 C21 1.502(4) .
C20 H35A 0.9700 .
C20 H35B 0.9700 .
C21 C22 1.353(4) .
C22 C23 1.497(5) .
C23 H38A 0.9600 .
C23 H38B 0.9600 .
C23 H38C 0.9600 .
C24 C25 1.479(4) .
C25 C26 1.518(6) .
C25 H40A 0.9700 .
C25 H40B 0.9700 .
C27 C28 1.446(8) .
C26 H44A 0.9600 .
C26 H44B 0.9600 .
C26 H44C 0.9600 .
C28 H60A 0.9600 .
C28 H60B 0.9600 .
C28 H60C 0.9600 .
Cl2 O6 1.398(4) .
Cl2 O8 1.396(3) .
Cl2 O5 1.396(3) .
Cl2 O7 1.404(4) .
Cl1 O4 1.368(4) .
Cl1 O3 1.403(5) .
Cl1 O1 1.412(4) .
Cl1 O2 1.419(4) .

loop_
_geom_torsion_atom_site_label_1
_geom_torsion_atom_site_label_2
_geom_torsion_atom_site_label_3
_geom_torsion_atom_site_label_4
_geom_torsion
_geom_torsion_site_symmetry_1
N3 Cu1 N1 C3 -133.6(3) .
N3 Cu1 N1 C3 46.4(3) 2_775
N1 Cu1 N1 C3 70(65) 2_775
N3 Cu1 N1 C6 43.4(2) .
N3 Cu1 N1 C6 -136.6(2) 2_775
N1 Cu1 N1 C6 -113(65) 2_775
N3 Cu1 N3 C11 -142(31) 2_775
N1 Cu1 N3 C11 130.9(3) .
N1 Cu1 N3 C11 -49.1(3) 2_775
N3 Cu1 N3 C8 47(31) 2_775
N1 Cu1 N3 C8 -40.2(2) .
N1 Cu1 N3 C8 139.8(2) 2_775
C6 N1 C3 N2 0.9(4) .
Cu1 N1 C3 N2 178.2(2) .
C6 N1 C3 C2 -177.5(4) .
Cu1 N1 C3 C2 -0.2(6) .
C4 N2 C3 N1 -0.7(4) .
C4 N2 C3 C2 177.8(4) .
C1 C2 C3 N1 -147.4(5) .
C1 C2 C3 N2 34.4(6) .
C3 N2 C4 C6 0.2(4) .
C3 N2 C4 C5 -178.5(3) .
N2 C4 C6 N1 0.4(4) .
C5 C4 C6 N1 178.9(4) .
N2 C4 C6 C7 -173.6(3) .
C5 C4 C6 C7 4.9(6) .
C3 N1 C6 C4 -0.8(4) .
Cu1 N1 C6 C4 -178.5(2) .
C3 N1 C6 C7 173.9(3) .
Cu1 N1 C6 C7 -3.8(4) .
C4 C6 C7 C8 120.3(4) .
N1 C6 C7 C8 -53.2(4) .
C11 N3 C8 C9 -0.3(4) .
Cu1 N3 C8 C9 172.8(2) .
C11 N3 C8 C7 -175.7(3) .
Cu1 N3 C8 C7 -2.6(4) .
C6 C7 C8 C9 -116.7(4) .
C6 C7 C8 N3 57.5(4) .
N3 C8 C9 N4 0.0(4) .
C7 C8 C9 N4 174.7(3) .
N3 C8 C9 C10 -176.7(4) .
C7 C8 C9 C10 -2.0(6) .
C11 N4 C9 C8 0.3(4) .
C11 N4 C9 C10 177.4(4) .
C8 N3 C11 N4 0.5(4) .
Cu1 N3 C11 N4 -171.6(2) .
C8 N3 C11 C12 179.4(4) .
Cu1 N3 C11 C12 7.4(6) .
C9 N4 C11 N3 -0.5(4) .
C9 N4 C11 C12 -179.5(4) .
N3 C11 C12 C13 -136.6(5) .
N4 C11 C12 C13 42.2(6) .
N5 Cu2 N5 C16 96(15) 2_566
N7 Cu2 N5 C16 -45.5(3) 2_566
N7 Cu2 N5 C16 134.5(3) .
N5 Cu2 N5 C19 -80(15) 2_566
N7 Cu2 N5 C19 138.3(2) 2_566
N7 Cu2 N5 C19 -41.7(2) .
N5 Cu2 N7 C24 42.1(3) 2_566
N5 Cu2 N7 C24 -137.9(3) .
N7 Cu2 N7 C24 101(3) 2_566
N5 Cu2 N7 C21 -136.5(2) 2_566
N5 Cu2 N7 C21 43.5(2) .
N7 Cu2 N7 C21 -78(3) 2_566
C19 N5 C16 N6 0.0(3) .
Cu2 N5 C16 N6 -176.5(2) .
C19 N5 C16 C15 -179.6(3) .
Cu2 N5 C16 C15 3.8(5) .
C17 N6 C16 N5 -0.2(4) .
C17 N6 C16 C15 179.5(3) .
C14 C15 C16 N5 -135.7(4) .
C14 C15 C16 N6 44.7(5) .
C16 N6 C17 C19 0.3(4) .
C16 N6 C17 C18 178.4(4) .
N6 C17 C19 N5 -0.3(4) .
C18 C17 C19 N5 -178.2(4) .
N6 C17 C19 C20 175.5(3) .
C18 C17 C19 C20 -2.4(6) .
C16 N5 C19 C17 0.2(3) .
Cu2 N5 C19 C17 177.2(2) .
C16 N5 C19 C20 -176.1(3) .
Cu2 N5 C19 C20 0.9(4) .
C17 C19 C20 C21 -122.1(4) .
N5 C19 C20 C21 53.3(4) .
C24 N7 C21 C22 -0.9(3) .
Cu2 N7 C21 C22 178.1(2) .
C24 N7 C21 C20 176.7(3) .
Cu2 N7 C21 C20 -4.4(4) .
C19 C20 C21 C22 126.2(3) .
C19 C20 C21 N7 -50.8(4) .
N7 C21 C22 N8 0.5(4) .
C20 C21 C22 N8 -176.7(3) .
N7 C21 C22 C23 178.1(4) .
C20 C21 C22 C23 0.9(6) .
C24 N8 C22 C21 0.0(4) .
C24 N8 C22 C23 -177.9(3) .
C21 N7 C24 N8 0.8(3) .
Cu2 N7 C24 N8 -177.9(2) .
C21 N7 C24 C25 -177.4(3) .
Cu2 N7 C24 C25 3.9(5) .
C22 N8 C24 N7 -0.5(4) .
C22 N8 C24 C25 177.8(3) .
N7 C24 C25 C26 124.7(4) .
N8 C24 C25 C26 -53.3(5) .
